data_7705799
loop_
_publ_author_name
'Albino, M.'
'Lhoste, J.'
'Body, M.'
'Legein, C.'
'H\'emon-Ribaud, A'
'Maisonneuve, V.'
'Leblanc, M.'

_publ_section_title
;
 Topotactic desolvation and condensation reactions of 3D
 Zn<sub>3</sub>TiF<sub>7</sub>(H<sub>2</sub>O)<sub>2</sub>(taz)<sub>3</sub>&#x00B7;S
 (S = 3H<sub>2</sub>O or C<sub>2</sub>H<sub>5</sub>OH).
;
_journal_issue 48
_journal_name_full 'Dalton transactions (Cambridge, England : 2003)'
_journal_page_first 17758
_journal_page_last 17771
_journal_paper_doi 10.1039/d0dt03391j
_journal_volume 49
_journal_year 2020
_chemical_formula_moiety 'C6 H10 F7 N9 O2 Ti Zn3'
_chemical_formula_sum 'C6 H10 F7 N9 O2 Ti Zn3'
_chemical_formula_weight 617.27
_space_group_IT_number 62
_space_group_name_Hall '-P 2ac 2n'
_space_group_name_H-M_alt 'P n m a'
_symmetry_cell_setting orthorhombic
_symmetry_space_group_name_Hall '-P 2ac 2n'
_symmetry_space_group_name_H-M 'P n m a'
_audit_update_record
;
2020-09-25 deposited with the CCDC.	2020-11-20 downloaded from the CCDC.
;
_cell_angle_alpha 90.0000
_cell_angle_beta 90.0000
_cell_angle_gamma 90.0000
_cell_formula_units_Z 4
_cell_length_a 17.3542(6)
_cell_length_b 9.9387(4)
_cell_length_c 11.2606(4)
_cell_measurement_temperature 296
_cell_volume 1942.21(12)
_computing_structure_refinement FULLPROF
_diffrn_ambient_temperature 296
_diffrn_measurement_device_type 'Panalytical XPERT-PRO'
_diffrn_radiation_type 'Cu K\a'
_diffrn_radiation_wavelength 1.54175
_diffrn_source 'X-ray tube'
_diffrn_source_target Cu
_exptl_crystal_colour white
_exptl_crystal_description microcristalline
_pd_instr_location ' ?'
_pd_meas_2theta_range_inc 0.017001
_pd_meas_2theta_range_max 99.99400
_pd_meas_2theta_range_min 5.11700
_pd_meas_number_of_points 5582
_pd_proc_2theta_range_inc 0.017001
_pd_proc_2theta_range_max 99.8951
_pd_proc_2theta_range_min 5.0181
_pd_proc_ls_pref_orient_corr ' ?'
_pd_proc_ls_prof_R_factor 4.2499
_pd_proc_ls_prof_wR_expected 1.3296
_pd_proc_ls_prof_wR_factor 5.8356
_pd_proc_wavelength 1.540560
_pd_spec_mounting ' ?'
_refine_ls_goodness_of_fit_all 4.4589
_refine_ls_number_parameters 86
_refine_ls_number_reflns 2384
_refine_ls_number_restraints 8
_refine_ls_R_I_factor 5.8382
_cod_data_source_file d0dt03391j2.cif
_cod_data_source_block Zn3TiF7OW2(taz)3_phase
_cod_depositor_comments
;
The following automatic conversions were performed:

data item '_symmetry_cell_setting' value 'Orthorhombic' was changed
to 'orthorhombic' in accordance with the
/home/data/users/saulius/crontab/automatic-downloads/rss-feeds/RSC/lib/dictionaries/cif_core.dic
dictionary named 'cif_core.dic' version 2.4.2 last updated on
2011-04-26.

Automatic conversion script
Id: cif_fix_values 7556 2019-12-06 15:28:31Z antanas 

 Adding full bibliography for 7705796--7705801.cif.
;
_cod_original_cell_volume 1942.21(13)
_cod_database_code 7705799
_pd_proc_ls_prof_cr_factor 8.9470
_pd_proc_ls_prof_cwr_factor 10.2317
_pd_proc_ls_prof_cwr_expected 2.3312
_pd_proc_ls_prof_chi2 19.2633
_pd_proc_ls_prof_echi2 19.8815

loop_
_symmetry_equiv_pos_as_xyz
x,y,z
x+1/2,-y+1/2,-z+1/2
-x,y+1/2,-z
-x+1/2,-y,z+1/2
-x,-y,-z
-x+1/2,y+1/2,z+1/2
x,-y+1/2,z
x+1/2,y,-z+1/2

loop_
_atom_site_label
_atom_site_fract_x
_atom_site_fract_y
_atom_site_fract_z
_atom_site_U_iso_or_equiv
_atom_site_occupancy
_atom_site_adp_type
_atom_site_type_symbol
Zn1 0.1256(2) 0.25000 0.2761(3) 0.0228(13) 1.00000 Uiso Zn
Zn2 0.29567(15) 0.42985(20) 0.33396(19) 0.0204(9) 1.00000 Uiso Zn
Ti1 0.4418(3) 0.75000 0.2463(5) 0.0272(20) 1.00000 Uiso Ti
F1 0.2412(6) 0.25000 0.3515(11) 0.0343(15) 1.00000 Uiso F
F2 0.3718(5) 0.6066(7) 0.2862(6) 0.0343(15) 1.00000 Uiso F
F3 0.4016(6) 0.75000 0.0983(10) 0.0343(15) 1.00000 Uiso F
F4 0.5152(5) 0.8782(6) 0.1858(7) 0.0343(15) 1.00000 Uiso F
F5 0.4865(7) 0.75000 0.3912(9) 0.0343(15) 1.00000 Uiso F
Ow1 0.0942(5) 0.4100(10) 0.4044(7) 0.0343(15) 1.00000 Uiso O
Hw1 0.08300 0.49761 0.40511 0.0343(15) 1.00000 Uiso H
Hw2 0.05554 0.36795 0.45871 0.0343(15) 1.00000 Uiso H
N1 -0.10499(12) 0.319426(7) 0.1825(10) 0.034(2) 1.00000 Uiso N
C1 -0.03094(12) 0.3541(4) 0.2029(15) 0.034(2) 1.00000 Uiso C
N2 0.01855(16) 0.25000 0.1921(17) 0.034(2) 1.00000 Uiso N
N3 0.2331(4) 0.4662(10) 0.1817(3) 0.034(2) 1.00000 Uiso N
N4 0.1645(3) 0.3987(10) 0.1652(2) 0.034(2) 1.00000 Uiso N
C2 0.1554(5) 0.4252(13) 0.0484(3) 0.034(2) 1.00000 Uiso C
C3 0.2578(5) 0.5343(12) 0.0852(4) 0.034(2) 1.00000 Uiso C
N5 0.2906(4) 0.4975(11) 0.4957(2) 0.034(2) 1.00000 Uiso N
H1 -0.0156 0.44324 0.19877 0.034(2) 1.00000 Uiso H
H2 0.10699 0.39572 0.00702 0.034(2) 1.00000 Uiso H
H3 0.30024 0.58617 0.07952 0.034(2) 1.00000 Uiso H

loop_
_atom_type_symbol
_atom_type_scat_Cromer_Mann_a1
_atom_type_scat_Cromer_Mann_b1
_atom_type_scat_Cromer_Mann_a2
_atom_type_scat_Cromer_Mann_b2
_atom_type_scat_Cromer_Mann_a3
_atom_type_scat_Cromer_Mann_b3
_atom_type_scat_Cromer_Mann_a4
_atom_type_scat_Cromer_Mann_b4
_atom_type_scat_Cromer_Mann_c
_atom_type_scat_dispersion_real
_atom_type_scat_dispersion_imag
_atom_type_scat_source
zn 14.07430 3.26550 7.03180 0.23330 5.16250 10.31630 2.41000 58.70970 1.30410 -1.61200 0.67800 International_Tables_for_Crystallography_Vol.C(1991)_Tables_6.1.1.4_and_6.1.1.5
ti 9.75950 7.85080 7.35580 0.50000 1.69910 35.63380 1.90210 116.10500 1.28070 0.18900 1.80700 International_Tables_for_Crystallography_Vol.C(1991)_Tables_6.1.1.4_and_6.1.1.5
f 3.53920 10.28250 2.64120 4.29440 1.51700 0.26150 1.02430 26.14760 0.27760 0.06900 0.05300 International_Tables_for_Crystallography_Vol.C(1991)_Tables_6.1.1.4_and_6.1.1.5
o 3.04850 13.27710 2.28680 5.70110 1.54630 0.32390 0.86700 32.90890 0.25080 0.04700 0.03200 International_Tables_for_Crystallography_Vol.C(1991)_Tables_6.1.1.4_and_6.1.1.5
h 0.49300 10.51090 0.32291 26.12570 0.14019 3.14236 0.04081 57.79970 0.00304 0.00000 0.00000 International_Tables_for_Crystallography_Vol.C(1991)_Tables_6.1.1.4_and_6.1.1.5
n 12.21260 0.00570 3.13220 9.89330 2.01250 28.99750 1.16630 0.58260 -11.52900 0.02900 0.01800 International_Tables_for_Crystallography_Vol.C(1991)_Tables_6.1.1.4_and_6.1.1.5
c 2.31000 20.84390 1.02000 10.20750 1.58860 0.56870 0.86500 51.65120 0.21560 0.01700 0.00900 International_Tables_for_Crystallography_Vol.C(1991)_Tables_6.1.1.4_and_6.1.1.5

loop_
_geom_angle_atom_site_label_1
_geom_angle_atom_site_label_2
_geom_angle_atom_site_label_3
_geom_angle
_geom_angle_site_symmetry_1
_geom_angle_site_symmetry_3
_geom_angle_publ_flag
F1 Zn1 Ow1 88.4(6) 1_555 1_555 ?
F1 Zn1 Ow1 88.4(6) 1_555 7_555 ?
F1 Zn1 N2 176.0(8) 1_555 1_555 ?
F1 Zn1 N4 86.2(6) 1_555 1_555 ?
F1 Zn1 N4 86.2(6) 1_555 7_555 ?
Ow1 Zn1 Ow1 91.7(6) 1_555 7_555 ?
Ow1 Zn1 N2 94.4(8) 1_555 1_555 ?
Ow1 Zn1 N4 87.8(5) 1_555 1_555 ?
Ow1 Zn1 N4 174.6(7) 1_555 7_555 ?
Ow1 Zn1 N2 94.4(8) 7_555 1_555 ?
Ow1 Zn1 N4 174.6(7) 7_555 1_555 ?
Ow1 Zn1 N4 87.8(5) 7_555 7_555 ?
N2 Zn1 N4 91.0(5) 1_555 1_555 ?
N2 Zn1 N4 91.0(5) 1_555 7_555 ?
N4 Zn1 N4 92.3(6) 1_555 7_555 ?
F1 Zn2 F2 167.9(6) 1_555 1_555 ?
F1 Zn2 N1 85.9(4) 1_555 8_555 ?
F1 Zn2 N3 89.4(5) 1_555 1_555 ?
F1 Zn2 N5 101.1(6) 1_555 1_555 ?
F2 Zn2 N1 84.4(3) 1_555 8_555 ?
F2 Zn2 N3 88.5(5) 1_555 1_555 ?
F2 Zn2 N5 88.9(4) 1_555 1_555 ?
N1 Zn2 N3 117.5(5) 8_555 1_555 ?
N1 Zn2 N5 107.9(5) 8_555 1_555 ?
N3 Zn2 N5 134.0(3) 1_555 1_555 ?
F2 Ti1 F2 95.5(6) 1_555 7_565 ?
F2 Ti1 F3 88.4(7) 1_555 1_555 ?
F2 Ti1 F4 171.6(7) 1_555 1_555 ?
F2 Ti1 F4 90.6(6) 1_555 7_565 ?
F2 Ti1 F5 93.4(7) 1_555 1_555 ?
F2 Ti1 F3 88.4(7) 7_565 1_555 ?
F2 Ti1 F4 90.6(6) 7_565 1_555 ?
F2 Ti1 F4 171.6(7) 7_565 7_565 ?
F2 Ti1 F5 93.4(7) 7_565 1_555 ?
F3 Ti1 F4 85.9(7) 1_555 1_555 ?
F3 Ti1 F4 85.9(7) 1_555 7_565 ?
F3 Ti1 F5 177.3(11) 1_555 1_555 ?
F4 Ti1 F4 82.8(5) 1_555 7_565 ?
F4 Ti1 F5 92.0(7) 1_555 1_555 ?
F4 Ti1 F5 92.0(7) 7_565 1_555 ?
Zn1 F1 Zn2 113.0(4) 1_555 1_555 ?
Zn1 F1 Zn2 113.0(4) 1_555 7_555 ?
Zn2 F1 Zn2 123.2(3) 1_555 7_555 ?
Zn2 F2 Ti1 176.6(4) 1_555 1_555 ?
Zn2 N1 N1 122.33(18) 8_455 7_555 ?
Zn2 N1 C1 132.7(3) 8_455 1_555 ?
Zn2 N1 C1 159.3(3) 8_455 7_555 ?
Zn2 N1 N2 165.2(2) 8_455 1_555 ?
N1 N1 C1 104.8(3) 7_555 1_555 ?
N1 N1 N2 72.18(17) 7_555 1_555 ?
C1 N1 C1 67.7(3) 1_555 7_555 ?
C1 N1 H1 91.2(2) 7_555 1_555 ?
N1 C1 C1 75.2(3) 1_555 7_555 ?
N1 C1 N2 113.2(4) 1_555 1_555 ?
N1 C1 N2 76.0(3) 7_555 1_555 ?
Zn1 N2 N1 150.4(4) 1_555 1_555 ?
Zn1 N2 N1 150.4(4) 1_555 7_555 ?
Zn1 N2 C1 121.7(5) 1_555 1_555 ?
Zn1 N2 C1 121.7(5) 1_555 7_555 ?
N1 N2 C1 68.5(3) 1_555 7_555 ?
N1 N2 C1 68.5(3) 7_555 1_555 ?
C1 N2 C1 100.0(5) 1_555 7_555 ?
Zn2 N3 N4 118.8(5) 1_555 1_555 ?
Zn2 N3 C2 156.5(4) 1_555 1_555 ?
Zn2 N3 C3 126.2(6) 1_555 1_555 ?
Zn2 N3 N5 159.1(3) 1_555 4_564 ?
N4 N3 C3 114.2(10) 1_555 1_555 ?
N4 N3 N5 77.7(6) 1_555 4_564 ?
C2 N3 C3 73.8(8) 1_555 1_555 ?
Zn1 N4 N3 123.6(7) 1_555 1_555 ?
Zn1 N4 C2 134.1(6) 1_555 1_555 ?
Zn1 N4 C3 153.7(6) 1_555 1_555 ?
N3 N4 C2 97.9(7) 1_555 1_555 ?
C2 N4 C3 65.5(7) 1_555 1_555 ?
N3 C2 N5 75.7(6) 1_555 4_564 ?
N4 C2 C3 79.1(7) 1_555 1_555 ?
N4 C2 N5 117.3(8) 1_555 4_564 ?
N3 C3 C2 68.6(7) 1_555 1_555 ?
N3 C3 N5 106.6(6) 1_555 4_564 ?
N4 C3 N5 73.5(6) 1_555 4_564 ?
Zn2 N5 N3 166.7(3) 1_555 4_565 ?
Zn2 N5 C2 125.3(7) 1_555 4_565 ?
Zn2 N5 C3 130.3(5) 1_555 4_565 ?
N3 N5 C2 67.1(6) 4_565 4_565 ?
C2 N5 C3 103.7(11) 4_565 4_565 ?

loop_
_geom_bond_atom_site_label_1
_geom_bond_atom_site_label_2
_geom_bond_distance
_geom_bond_site_symmetry_2
_geom_bond_publ_flag
Zn1 F1 2.178(11) 1_555 ?
Zn1 Ow1 2.217(9) 1_555 ?
Zn1 Ow1 2.217(9) 7_555 ?
Zn1 N2 2.085(10) 1_555 ?
Zn1 N4 2.049(8) 1_555 ?
Zn1 N4 2.049(8) 7_555 ?
Zn2 F1 2.032(5) 1_555 ?
Zn2 F2 2.263(8) 1_555 ?
Zn2 N1 2.052(3) 8_555 ?
Zn2 N3 2.061(5) 1_555 ?
Zn2 N5 1.943(5) 1_555 ?
Ti1 F2 1.926(8) 1_555 ?
Ti1 F2 1.926(8) 7_565 ?
Ti1 F3 1.807(12) 1_555 ?
Ti1 F4 1.926(8) 1_555 ?
Ti1 F4 1.926(8) 7_565 ?
Ti1 F5 1.807(12) 1_555 ?
F1 Zn1 2.178(11) 1_555 ?
F1 Zn2 2.032(5) 1_555 ?
F1 Zn2 2.032(5) 7_555 ?
F2 Zn2 2.263(8) 1_555 ?
F2 Ti1 1.926(8) 1_555 ?
F3 Ti1 1.807(12) 1_555 ?
F4 Ti1 1.926(8) 1_555 ?
F5 Ti1 1.807(12) 1_555 ?
Ow1 Zn1 2.217(9) 1_555 ?
N1 Zn2 2.052(3) 8_455 ?
N1 N1 1.38001(10) 7_555 ?
N1 C1 1.350(5) 1_555 ?
N1 C1 2.163(4) 7_555 ?
N1 N2 2.255(3) 1_555 ?
C1 N1 1.350(5) 1_555 ?
C1 N1 2.163(4) 7_555 ?
C1 C1 2.069(6) 7_555 ?
C1 N2 1.350(4) 1_555 ?
N2 Zn1 2.085(10) 1_555 ?
N2 N1 2.255(3) 1_555 ?
N2 N1 2.255(3) 7_555 ?
N2 C1 1.350(4) 1_555 ?
N2 C1 1.350(4) 7_555 ?
N3 Zn2 2.061(5) 1_555 ?
N3 N4 1.379(10) 1_555 ?
N3 C2 2.058(9) 1_555 ?
N3 C3 1.350(10) 1_555 ?
N3 N5 2.165(5) 4_564 ?
N4 Zn1 2.049(8) 1_555 ?
N4 N3 1.379(10) 1_555 ?
N4 C2 1.351(5) 1_555 ?
N4 C3 2.291(12) 1_555 ?
C2 N3 2.058(9) 1_555 ?
C2 N4 1.351(5) 1_555 ?
C2 C3 2.123(14) 1_555 ?
C2 N5 1.349(12) 4_564 ?
C3 N3 1.350(10) 1_555 ?
C3 N4 2.291(12) 1_555 ?
C3 C2 2.123(14) 1_555 ?
C3 N5 1.349(9) 4_564 ?
N5 Zn2 1.943(5) 1_555 ?
N5 N3 2.165(5) 4_565 ?
N5 C2 1.349(12) 4_565 ?
N5 C3 1.349(9) 4_565 ?
